data_4343413
loop_
_publ_author_name
'Thu\'ery, Pierre'
'Harrowfield, Jack'

_publ_section_title
;
 Uranyl Ion Complexes with 1,1'-Biphenyl-2,2',6,6'-tetracarboxylic Acid:
 Structural and Spectroscopic Studies of One- to Three-Dimensional
 Assemblies.
;
_journal_issue 13
_journal_name_full 'Inorganic chemistry'
_journal_page_first 6296
_journal_page_last 6305
_journal_paper_doi 10.1021/acs.inorgchem.5b00596
_journal_volume 54
_journal_year 2015
_chemical_formula_sum 'C96 H74 Dy I O80 U8'
_chemical_formula_weight 4701.19
_space_group_crystal_system monoclinic
_space_group_IT_number 15
_space_group_name_Hall '-C 2yc'
_space_group_name_H-M_alt 'C 1 2/c 1'
_symmetry_space_group_name_Hall '-C 2yc'
_symmetry_space_group_name_H-M 'C 1 2/c 1'
_atom_sites_solution_hydrogens mixed
_audit_creation_method SHELXL-2014
_cell_angle_alpha 90
_cell_angle_beta 107.986(2)
_cell_angle_gamma 90
_cell_formula_units_Z 4
_cell_length_a 30.5301(7)
_cell_length_b 15.9030(7)
_cell_length_c 29.9686(10)
_cell_measurement_reflns_used 245741
_cell_measurement_temperature 150(2)
_cell_measurement_theta_max 25.68
_cell_measurement_theta_min 2.93
_cell_volume 13839.3(8)
_computing_cell_refinement 'HKL2000 (Otwinowski & Minor, 1997)'
_computing_data_collection 'COLLECT (Nonius, 1998)'
_computing_data_reduction 'HKL2000 (Otwinowski & Minor, 1997)'
_computing_molecular_graphics 'SHELXTL (Sheldrick, 2008)'
_computing_publication_material 'SHELXTL (Sheldrick, 2008); PLATON (Spek, 2003)'
_computing_structure_refinement 'SHELXL (Sheldrick, 2015)'
_computing_structure_solution 'SHELXT (Sheldrick, 2015)'
_diffrn_ambient_temperature 150(2)
_diffrn_measured_fraction_theta_full 0.997
_diffrn_measured_fraction_theta_max 0.997
_diffrn_measurement_device_type 'Nonius Kappa-CCD area-detector diffractometer'
_diffrn_measurement_method 'two \f and seven \w scans with 2\% steps (548 frames)'
_diffrn_radiation_monochromator graphite
_diffrn_radiation_source 'fine-focus sealed tube'
_diffrn_radiation_type MoK\a
_diffrn_radiation_wavelength 0.71073
_diffrn_reflns_av_R_equivalents 0.0337
_diffrn_reflns_av_unetI/netI 0.0448
_diffrn_reflns_laue_measured_fraction_full 0.997
_diffrn_reflns_laue_measured_fraction_max 0.997
_diffrn_reflns_limit_h_max 37
_diffrn_reflns_limit_h_min -37
_diffrn_reflns_limit_k_max 19
_diffrn_reflns_limit_k_min -19
_diffrn_reflns_limit_l_max 36
_diffrn_reflns_limit_l_min -36
_diffrn_reflns_number 245741
_diffrn_reflns_point_group_measured_fraction_full 0.997
_diffrn_reflns_point_group_measured_fraction_max 0.997
_diffrn_reflns_theta_full 25.242
_diffrn_reflns_theta_max 25.681
_diffrn_reflns_theta_min 2.933
_diffrn_standards_decay_% 0
_diffrn_standards_interval_time 0
_diffrn_standards_number 0
_exptl_absorpt_coefficient_mu 10.182
_exptl_absorpt_correction_T_max 0.665
_exptl_absorpt_correction_T_min 0.456
_exptl_absorpt_correction_type multi-scan
_exptl_absorpt_process_details 'SCALEPACK (Otwinowski & Minor, 1997)'
_exptl_crystal_colour 'translucent light yellow'
_exptl_crystal_density_diffrn 2.256
_exptl_crystal_description needle
_exptl_crystal_F_000 8580
_exptl_crystal_size_max 0.19
_exptl_crystal_size_mid 0.07
_exptl_crystal_size_min 0.04
_refine_diff_density_max 2.858
_refine_diff_density_min -3.931
_refine_diff_density_rms 0.300
_refine_ls_extinction_method none
_refine_ls_goodness_of_fit_ref 1.052
_refine_ls_hydrogen_treatment constr
_refine_ls_matrix_type full
_refine_ls_number_parameters 901
_refine_ls_number_reflns 13110
_refine_ls_number_restraints 95
_refine_ls_restrained_S_all 1.060
_refine_ls_R_factor_all 0.0668
_refine_ls_R_factor_gt 0.0488
_refine_ls_shift/su_max 0.001
_refine_ls_shift/su_mean 0.000
_refine_ls_structure_factor_coef Fsqd
_refine_ls_weighting_details 'w=1/[\s^2^(Fo^2^)+(0.0832P)^2^+278.5143P] where P=(Fo^2^+2Fc^2^)/3'
_refine_ls_weighting_scheme calc
_refine_ls_wR_factor_gt 0.1383
_refine_ls_wR_factor_ref 0.1471
_reflns_Friedel_coverage 0.000
_reflns_number_gt 10363
_reflns_number_total 13110
_reflns_threshold_expression 'I > 2\s(I)'
_cod_data_source_file ic5b00596_si_002.cif
_cod_data_source_block 6
_cod_depositor_comments 'Adding full bibliography for 4343408--4343413.cif.'
_cod_database_code 4343413
_shelx_space_group_comment
;
The symmetry employed for this shelxl refinement is uniquely defined
by the following loop, which should always be used as a source of
symmetry information in preference to the above space-group names.
They are only intended as comments.
;
_shelxl_version_number 2014-3

loop_
_space_group_symop_operation_xyz
'x, y, z'
'-x, y, -z+1/2'
'x+1/2, y+1/2, z'
'-x+1/2, y+1/2, -z+1/2'
'-x, -y, -z'
'x, -y, z-1/2'
'-x+1/2, -y+1/2, -z'
'x+1/2, -y+1/2, z-1/2'

loop_
_atom_site_label
_atom_site_type_symbol
_atom_site_fract_x
_atom_site_fract_y
_atom_site_fract_z
_atom_site_U_iso_or_equiv
_atom_site_adp_type
_atom_site_occupancy
_atom_site_site_symmetry_order
_atom_site_calc_flag
_atom_site_refinement_flags_posn
_atom_site_refinement_flags_adp
_atom_site_refinement_flags_occupancy
U1 U 0.22628(2) 0.73009(3) 0.77263(2) 0.03278(13) Uani 1 1 d . . .
U2 U 0.23849(2) 0.67059(3) 0.57186(2) 0.02535(12) Uani 1 1 d . . .
U3 U 0.42283(2) 0.66355(3) 0.76361(2) 0.02583(12) Uani 1 1 d . . .
U4 U 0.47956(2) 0.97535(3) 0.57560(2) 0.02818(12) Uani 1 1 d . . .
Dy1 Dy -0.01467(4) 0.66536(7) 0.73986(4) 0.0342(3) Uani 0.5 1 d . . P
I1 I 0.26116(12) 0.7979(2) 1.01493(11) 0.1070(10) Uani 0.5 1 d . . P
O1 O 0.2043(3) 0.6428(7) 0.7954(3) 0.052(2) Uani 1 1 d . . .
O2 O 0.2478(3) 0.8183(5) 0.7514(3) 0.046(2) Uani 1 1 d . . .
O3 O 0.2325(2) 0.7507(5) 0.6097(2) 0.0295(17) Uani 1 1 d . . .
O4 O 0.2452(3) 0.5907(5) 0.5340(3) 0.0377(19) Uani 1 1 d . . .
O5 O 0.3932(3) 0.7550(5) 0.7701(3) 0.0329(17) Uani 1 1 d . . .
O6 O 0.4531(3) 0.5712(5) 0.7576(3) 0.0357(18) Uani 1 1 d . . .
O7 O 0.4468(3) 1.0600(5) 0.5428(3) 0.0361(18) Uani 1 1 d . . .
O8 O 0.5127(3) 0.8930(6) 0.6081(3) 0.039(2) Uani 1 1 d . . .
O9 O 0.1461(3) 0.7736(6) 0.7207(3) 0.042(2) Uani 1 1 d . . .
O10 O 0.1856(3) 0.6845(5) 0.6931(3) 0.0371(19) Uani 1 1 d . . .
O11 O 0.0363(3) 0.6030(5) 0.4938(2) 0.0313(17) Uani 1 1 d . . .
O12 O 0.0433(2) 0.5220(5) 0.5558(2) 0.0275(16) Uani 1 1 d . . .
O13 O 0.1662(3) 0.6094(5) 0.5740(3) 0.0339(18) Uani 1 1 d . . .
O14 O 0.2276(2) 0.5681(5) 0.6302(3) 0.0331(18) Uani 1 1 d . . .
O15 O 0.0490(3) 0.6211(6) 0.7071(3) 0.049(2) Uani 1 1 d . . .
O16 O 0.0109(3) 0.5760(6) 0.6353(3) 0.044(2) Uani 1 1 d . . .
O17 O 0.2931(2) 0.7537(5) 0.5525(3) 0.0338(19) Uani 1 1 d . . .
O18 O 0.3155(2) 0.7593(6) 0.4886(3) 0.0360(19) Uani 1 1 d . . .
O19 O 0.4468(2) 0.7326(5) 0.7060(2) 0.0310(17) Uani 1 1 d . . .
O20 O 0.5094(3) 0.7163(6) 0.6852(3) 0.040(2) Uani 1 1 d . . .
O21 O 0.3102(2) 0.6231(5) 0.6252(3) 0.0307(17) Uani 1 1 d . . .
O22 O 0.3675(2) 0.6210(5) 0.6905(2) 0.0307(17) Uani 1 1 d . . .
O23 O 0.4331(3) 0.9783(6) 0.6292(3) 0.043(2) Uani 1 1 d . . .
O24 O 0.4100(3) 0.8934(5) 0.5703(3) 0.0362(19) Uani 1 1 d . . .
O25 O 0.4147(2) 0.6110(6) 0.8375(2) 0.0356(19) Uani 1 1 d . . .
O26 O 0.3596(2) 0.5784(5) 0.7733(2) 0.0292(17) Uani 1 1 d . . .
O27 O 0.3114(6) 0.4884(9) 0.9852(5) 0.116(4) Uani 1 1 d D U .
O28 O 0.3543(6) 0.5992(11) 0.9889(6) 0.137(5) Uani 1 1 d D U .
O29 O 0.3038(3) 0.6887(6) 0.8162(3) 0.042(2) Uani 1 1 d . . .
O30 O 0.2741(3) 0.7727(6) 0.8558(3) 0.048(2) Uani 1 1 d . . .
O31 O 0.4742(5) 0.5778(10) 1.0024(6) 0.114(5) Uani 1 1 d . U .
O32 O 0.4463(6) 0.5212(11) 0.9397(7) 0.129(5) Uani 1 1 d D U .
O33 O 0.2685(3) 0.6372(6) 0.7309(3) 0.041(2) Uani 1 1 d . . .
H33A H 0.2513 0.6025 0.7050 0.050 Uiso 1 1 d R U .
H33B H 0.2915 0.6119 0.7489 0.050 Uiso 1 1 d R U .
O34 O 0.1864(4) 0.8204(8) 0.8116(4) 0.081(4) Uani 1 1 d . . .
H34A H 0.2020 0.8733 0.8208 0.098 Uiso 1 1 d R U .
H34B H 0.1835 0.8110 0.8407 0.098 Uiso 1 1 d R U .
O35 O 0.0120(8) 0.7788(14) 0.8016(8) 0.076(6) Uani 0.5 1 d . U P
O36 O -0.0704(9) 0.7649(15) 0.7421(10) 0.084(8) Uani 0.5 1 d . . P
O37 O -0.0314(6) 0.5243(11) 0.7220(6) 0.040(4) Uani 0.5 1 d . . P
O38 O -0.0447(6) 0.5994(13) 0.7015(6) 0.053(5) Uani 0.5 1 d . . P
O39 O 0.3459(8) 1.0446(18) 0.4940(8) 0.090(8) Uani 0.5 1 d . U P
O40 O 0.0721(8) 0.8823(15) 0.7107(8) 0.078(7) Uani 0.5 1 d . . P
H40A H 0.0731 0.9062 0.7409 0.094 Uiso 0.5 1 d R U P
H40B H 0.0411 0.9010 0.6931 0.094 Uiso 0.5 1 d R U P
O41 O 0.3017(9) 0.4735(17) 0.6854(9) 0.089(8) Uani 0.5 1 d . . P
O42 O 0.2851(10) 0.4315(14) 0.6145(8) 0.082(7) Uani 0.5 1 d . U P
O43 O 0.3267(10) 0.4720(16) 0.5784(7) 0.089(8) Uani 0.5 1 d . U P
O44 O 0.3872(9) 0.4342(16) 0.7046(9) 0.088(8) Uani 0.5 1 d . U P
O45 O 0.4825(9) 0.4519(17) 0.8691(9) 0.087(7) Uani 0.5 1 d . U P
O46 O 0.1481(9) 0.726(2) 0.8778(8) 0.099(9) Uani 0.5 1 d . . P
C1 C 0.0980(3) 0.6546(7) 0.6148(4) 0.025(2) Uani 1 1 d . . .
C2 C 0.1131(3) 0.7294(7) 0.6400(4) 0.029(2) Uani 1 1 d . . .
C3 C 0.0989(4) 0.8074(8) 0.6213(5) 0.046(3) Uani 1 1 d . . .
H3 H 0.1075 0.8565 0.6400 0.055 Uiso 1 1 calc R U .
C4 C 0.0717(5) 0.8131(9) 0.5745(5) 0.051(4) Uani 1 1 d . . .
H4 H 0.0623 0.8669 0.5613 0.061 Uiso 1 1 calc R U .
C5 C 0.0584(4) 0.7435(8) 0.5476(4) 0.036(3) Uani 1 1 d . . .
H5 H 0.0421 0.7488 0.5152 0.043 Uiso 1 1 calc R U .
C6 C 0.0689(3) 0.6637(7) 0.5680(3) 0.026(2) Uani 1 1 d . . .
C7 C 0.1491(4) 0.7274(7) 0.6870(4) 0.032(3) Uani 1 1 d . . .
C8 C 0.0492(3) 0.5908(7) 0.5377(4) 0.027(2) Uani 1 1 d . . .
C9 C 0.1127(3) 0.5730(7) 0.6386(3) 0.024(2) Uani 1 1 d . . .
C10 C 0.1541(4) 0.5351(7) 0.6384(3) 0.028(2) Uani 1 1 d . . .
C11 C 0.1705(4) 0.4633(8) 0.6671(4) 0.037(3) Uani 1 1 d . . .
H11 H 0.1991 0.4388 0.6678 0.044 Uiso 1 1 calc R U .
C12 C 0.1456(4) 0.4289(8) 0.6936(4) 0.041(3) Uani 1 1 d . . .
H12 H 0.1558 0.3790 0.7112 0.049 Uiso 1 1 calc R U .
C13 C 0.1057(4) 0.4681(9) 0.6943(4) 0.044(3) Uani 1 1 d . . .
H13 H 0.0886 0.4456 0.7132 0.053 Uiso 1 1 calc R U .
C14 C 0.0896(4) 0.5407(8) 0.6675(3) 0.032(3) Uani 1 1 d . . .
C15 C 0.1834(3) 0.5716(7) 0.6130(3) 0.024(2) Uani 1 1 d . . .
C16 C 0.0465(4) 0.5822(7) 0.6700(4) 0.031(3) Uani 1 1 d . . .
C17 C 0.3933(3) 0.7330(7) 0.6050(3) 0.023(2) Uani 1 1 d . . .
C18 C 0.3710(3) 0.7125(7) 0.5580(4) 0.025(2) Uani 1 1 d . . .
C19 C 0.3925(4) 0.6639(8) 0.5325(4) 0.033(3) Uani 1 1 d . . .
H19 H 0.3769 0.6508 0.5006 0.040 Uiso 1 1 calc R U .
C20 C 0.4363(5) 0.6347(9) 0.5535(4) 0.048(3) Uani 1 1 d . . .
H20 H 0.4509 0.6013 0.5360 0.057 Uiso 1 1 calc R U .
C21 C 0.4589(4) 0.6530(8) 0.5988(4) 0.037(3) Uani 1 1 d . . .
H21 H 0.4890 0.6315 0.6130 0.044 Uiso 1 1 calc R U .
C22 C 0.4381(4) 0.7034(8) 0.6250(4) 0.029(2) Uani 1 1 d . . .
C23 C 0.3238(3) 0.7440(7) 0.5315(4) 0.028(2) Uani 1 1 d . . .
C24 C 0.4663(3) 0.7188(7) 0.6757(4) 0.029(2) Uani 1 1 d . . .
C25 C 0.3709(3) 0.7903(7) 0.6316(3) 0.023(2) Uani 1 1 d . . .
C26 C 0.3439(3) 0.7559(7) 0.6560(3) 0.024(2) Uani 1 1 d . . .
C27 C 0.3221(4) 0.8054(9) 0.6816(4) 0.035(3) Uani 1 1 d . . .
H27 H 0.3042 0.7801 0.6989 0.042 Uiso 1 1 calc R U .
C28 C 0.3273(4) 0.8935(7) 0.6812(4) 0.030(2) Uani 1 1 d . . .
H28 H 0.3117 0.9287 0.6969 0.037 Uiso 1 1 calc R U .
C29 C 0.3549(4) 0.9276(8) 0.6580(4) 0.033(3) Uani 1 1 d . . .
H29 H 0.3592 0.9868 0.6587 0.040 Uiso 1 1 calc R U .
C30 C 0.3775(3) 0.8770(7) 0.6330(3) 0.028(2) Uani 1 1 d . . .
C31 C 0.3397(3) 0.6615(7) 0.6576(3) 0.024(2) Uani 1 1 d . . .
C32 C 0.4085(3) 0.9179(8) 0.6098(4) 0.030(2) Uani 1 1 d . . .
C33 C 0.3504(4) 0.5660(7) 0.8900(4) 0.030(2) Uani 1 1 d . . .
C34 C 0.3489(3) 0.5346(7) 0.8456(4) 0.027(2) Uani 1 1 d . . .
C35 C 0.3225(4) 0.4667(7) 0.8261(4) 0.032(3) Uani 1 1 d . . .
H35 H 0.3211 0.4487 0.7954 0.039 Uiso 1 1 calc R U .
C36 C 0.2979(4) 0.4238(8) 0.8508(4) 0.038(3) Uani 1 1 d . . .
H36 H 0.2799 0.3761 0.8374 0.046 Uiso 1 1 calc R U .
C37 C 0.2998(5) 0.4514(9) 0.8954(5) 0.046(3) Uani 1 1 d . . .
H37 H 0.2838 0.4213 0.9129 0.056 Uiso 1 1 calc R U .
C38 C 0.3247(6) 0.5221(10) 0.9144(5) 0.061(3) Uani 1 1 d D U .
C39 C 0.3758(4) 0.5773(7) 0.8183(4) 0.029(2) Uani 1 1 d . . .
C40 C 0.3259(7) 0.5472(11) 0.9635(4) 0.093(4) Uani 1 1 d D U .
C41 C 0.3741(3) 0.6475(7) 0.9088(3) 0.024(2) Uani 1 1 d . . .
C42 C 0.3513(4) 0.7235(7) 0.8944(4) 0.031(3) Uani 1 1 d . . .
C43 C 0.3693(5) 0.7979(8) 0.9143(4) 0.044(3) Uani 1 1 d . . .
H43 H 0.3525 0.8484 0.9045 0.052 Uiso 1 1 calc R U .
C44 C 0.4124(5) 0.8012(10) 0.9492(5) 0.058(4) Uani 1 1 d . . .
H44 H 0.4255 0.8534 0.9621 0.070 Uiso 1 1 calc R U .
C45 C 0.4352(5) 0.7269(9) 0.9643(4) 0.048(3) Uani 1 1 d . . .
H45 H 0.4639 0.7276 0.9885 0.058 Uiso 1 1 calc R U .
C46 C 0.4166(4) 0.6511(8) 0.9446(4) 0.032(3) Uani 1 1 d . . .
C47 C 0.3065(4) 0.7275(8) 0.8544(4) 0.035(3) Uani 1 1 d . . .
C48 C 0.4432(7) 0.5822(14) 0.9647(7) 0.099(5) Uani 1 1 d D U .

loop_
_atom_site_aniso_label
_atom_site_aniso_U_11
_atom_site_aniso_U_22
_atom_site_aniso_U_33
_atom_site_aniso_U_23
_atom_site_aniso_U_13
_atom_site_aniso_U_12
U1 0.0283(2) 0.0374(3) 0.0270(2) -0.00777(18) 0.00017(17) 0.00265(18)
U2 0.01896(19) 0.0363(2) 0.0210(2) 0.00296(16) 0.00637(15) 0.00179(16)
U3 0.01793(19) 0.0370(3) 0.0211(2) 0.00300(16) 0.00399(15) -0.00072(16)
U4 0.0268(2) 0.0382(3) 0.01883(19) -0.00010(16) 0.00602(15) -0.01130(17)
Dy1 0.0433(7) 0.0371(6) 0.0272(7) -0.0003(4) 0.0182(5) -0.0027(4)
I1 0.106(2) 0.132(3) 0.093(2) 0.0010(19) 0.0462(18) 0.001(2)
O1 0.047(5) 0.073(7) 0.032(5) -0.005(4) 0.006(4) -0.006(5)
O2 0.037(5) 0.037(5) 0.049(5) 0.002(4) -0.007(4) -0.002(4)
O3 0.025(4) 0.034(4) 0.028(4) 0.005(3) 0.007(3) 0.005(3)
O4 0.036(4) 0.048(5) 0.031(4) -0.007(4) 0.015(3) -0.001(4)
O5 0.028(4) 0.040(5) 0.031(4) 0.000(3) 0.010(3) -0.002(3)
O6 0.031(4) 0.046(5) 0.028(4) 0.005(4) 0.007(3) 0.011(4)
O7 0.032(4) 0.041(5) 0.032(4) 0.004(4) 0.006(3) -0.002(4)
O8 0.032(4) 0.052(5) 0.028(4) 0.014(4) 0.001(3) -0.005(4)
O9 0.031(4) 0.057(6) 0.034(4) -0.021(4) 0.003(3) 0.008(4)
O10 0.030(4) 0.045(5) 0.030(4) -0.010(4) 0.000(3) 0.000(4)
O11 0.034(4) 0.037(5) 0.020(4) 0.006(3) 0.005(3) -0.007(3)
O12 0.021(4) 0.033(4) 0.028(4) -0.002(3) 0.008(3) -0.005(3)
O13 0.031(4) 0.047(5) 0.025(4) 0.004(4) 0.011(3) 0.000(4)
O14 0.022(4) 0.040(5) 0.038(4) 0.016(4) 0.009(3) 0.006(3)
O15 0.050(5) 0.066(6) 0.031(5) -0.011(4) 0.014(4) -0.015(5)
O16 0.026(4) 0.066(6) 0.039(5) -0.020(4) 0.010(4) -0.014(4)
O17 0.016(3) 0.063(6) 0.024(4) 0.005(4) 0.008(3) -0.001(3)
O18 0.022(4) 0.061(6) 0.027(4) 0.010(4) 0.010(3) 0.006(4)
O19 0.028(4) 0.043(5) 0.021(4) 0.004(3) 0.006(3) 0.001(3)
O20 0.023(4) 0.065(6) 0.030(4) 0.000(4) 0.004(3) 0.006(4)
O21 0.024(4) 0.031(4) 0.032(4) 0.003(3) 0.001(3) 0.002(3)
O22 0.032(4) 0.034(4) 0.022(4) 0.004(3) 0.002(3) 0.001(3)
O23 0.040(5) 0.063(6) 0.033(4) -0.015(4) 0.018(4) -0.027(4)
O24 0.039(4) 0.047(5) 0.025(4) -0.005(4) 0.013(3) -0.017(4)
O25 0.026(4) 0.057(6) 0.023(4) 0.003(4) 0.005(3) -0.004(4)
O26 0.020(3) 0.044(5) 0.022(4) 0.003(3) 0.003(3) -0.006(3)
O27 0.139(9) 0.121(8) 0.101(8) -0.005(7) 0.055(7) -0.026(7)
O28 0.160(9) 0.157(9) 0.111(8) -0.020(8) 0.067(7) -0.036(8)
O29 0.034(4) 0.050(5) 0.031(4) -0.006(4) -0.006(3) 0.003(4)
O30 0.036(5) 0.054(6) 0.044(5) -0.019(4) -0.003(4) 0.008(4)
O31 0.084(8) 0.122(10) 0.116(10) 0.048(8) 0.000(7) 0.029(8)
O32 0.103(8) 0.118(10) 0.144(10) 0.029(8) 0.007(8) 0.023(8)
O33 0.033(4) 0.050(5) 0.032(4) -0.009(4) -0.003(3) 0.008(4)
O34 0.061(7) 0.117(10) 0.044(6) -0.043(6) -0.017(5) 0.040(7)
O35 0.087(10) 0.053(9) 0.070(9) 0.004(7) 0.001(8) -0.033(8)
O36 0.092(18) 0.064(15) 0.12(2) 0.034(14) 0.068(17) 0.035(13)
O37 0.042(9) 0.037(10) 0.031(8) -0.010(7) -0.002(7) -0.010(8)
O38 0.061(12) 0.065(14) 0.027(9) -0.020(9) 0.006(8) -0.007(10)
O39 0.068(12) 0.107(15) 0.070(12) 0.014(12) -0.015(10) -0.034(12)
O40 0.093(17) 0.085(17) 0.084(16) 0.013(13) 0.067(14) 0.039(14)
O41 0.075(16) 0.088(19) 0.089(18) 0.011(15) 0.005(14) 0.006(14)
O42 0.123(15) 0.053(12) 0.072(12) 0.019(10) 0.035(12) 0.029(11)
O43 0.127(16) 0.092(14) 0.035(10) -0.003(10) 0.008(10) 0.051(12)
O44 0.102(15) 0.062(12) 0.081(13) -0.016(11) 0.000(11) -0.026(11)
O45 0.090(14) 0.092(14) 0.096(14) -0.027(12) 0.055(12) -0.031(12)
O46 0.085(18) 0.15(3) 0.053(14) -0.002(16) 0.012(13) -0.024(18)
C1 0.013(4) 0.035(6) 0.027(5) -0.007(4) 0.007(4) -0.003(4)
C2 0.018(5) 0.036(7) 0.028(6) -0.009(5) 0.001(4) 0.002(5)
C3 0.038(7) 0.033(7) 0.047(7) -0.011(6) -0.014(6) 0.002(6)
C4 0.047(8) 0.033(7) 0.053(8) -0.002(6) -0.013(6) 0.011(6)
C5 0.028(6) 0.038(7) 0.037(6) 0.003(5) 0.005(5) -0.001(5)
C6 0.015(5) 0.043(7) 0.019(5) 0.000(4) 0.006(4) 0.001(4)
C7 0.022(5) 0.037(7) 0.031(6) -0.001(5) 0.002(4) 0.004(5)
C8 0.020(5) 0.038(7) 0.025(5) 0.006(5) 0.008(4) -0.002(5)
C9 0.025(5) 0.026(6) 0.021(5) -0.001(4) 0.007(4) -0.001(4)
C10 0.031(6) 0.030(6) 0.018(5) 0.006(4) -0.002(4) 0.003(5)
C11 0.037(6) 0.033(7) 0.036(6) -0.002(5) 0.004(5) -0.008(5)
C12 0.037(7) 0.041(8) 0.037(7) 0.017(6) 0.000(5) -0.007(6)
C13 0.038(7) 0.071(10) 0.020(5) 0.009(6) 0.002(5) -0.029(7)
C14 0.034(6) 0.044(7) 0.013(5) -0.005(5) 0.000(4) -0.026(5)
C15 0.023(5) 0.025(6) 0.024(5) -0.003(4) 0.004(4) -0.003(4)
C16 0.036(6) 0.034(6) 0.028(6) 0.000(5) 0.019(5) -0.017(5)
C17 0.019(5) 0.030(6) 0.022(5) 0.008(4) 0.009(4) -0.003(4)
C18 0.019(5) 0.028(6) 0.028(5) 0.006(4) 0.007(4) -0.002(4)
C19 0.024(5) 0.045(7) 0.028(6) 0.002(5) 0.003(5) 0.008(5)
C20 0.048(7) 0.060(9) 0.037(7) -0.007(6) 0.017(6) 0.017(7)
C21 0.027(6) 0.054(8) 0.032(6) 0.006(5) 0.012(5) 0.016(5)
C22 0.026(5) 0.038(7) 0.024(5) 0.003(5) 0.007(4) -0.001(5)
C23 0.020(5) 0.039(7) 0.021(5) 0.004(5) 0.000(4) -0.005(5)
C24 0.022(5) 0.036(7) 0.029(6) 0.004(5) 0.006(4) 0.001(5)
C25 0.012(4) 0.038(7) 0.017(5) 0.003(4) 0.002(4) -0.001(4)
C26 0.013(4) 0.033(6) 0.020(5) 0.004(4) -0.003(4) 0.001(4)
C27 0.018(5) 0.062(9) 0.023(5) 0.001(5) 0.002(4) 0.002(5)
C28 0.027(5) 0.025(6) 0.039(6) 0.004(5) 0.010(5) 0.001(5)
C29 0.033(6) 0.033(7) 0.033(6) 0.000(5) 0.010(5) -0.003(5)
C30 0.016(5) 0.041(7) 0.022(5) 0.004(5) 0.000(4) -0.010(5)
C31 0.017(5) 0.040(6) 0.018(5) 0.008(4) 0.010(4) 0.001(4)
C32 0.022(5) 0.042(7) 0.025(5) 0.003(5) 0.005(4) -0.010(5)
C33 0.033(6) 0.030(6) 0.029(6) 0.004(5) 0.015(5) 0.002(5)
C34 0.023(5) 0.029(6) 0.031(6) 0.004(5) 0.013(4) 0.001(4)
C35 0.029(6) 0.038(7) 0.030(6) 0.005(5) 0.010(5) 0.001(5)
C36 0.041(7) 0.032(7) 0.043(7) -0.005(5) 0.014(5) -0.013(5)
C37 0.059(8) 0.045(8) 0.046(7) -0.012(6) 0.032(7) -0.026(7)
C38 0.085(8) 0.062(8) 0.061(7) -0.006(6) 0.060(6) -0.025(7)
C39 0.027(6) 0.032(6) 0.033(6) 0.001(5) 0.014(5) 0.000(5)
C40 0.114(7) 0.102(7) 0.087(6) -0.005(5) 0.067(5) -0.036(5)
C41 0.026(5) 0.030(6) 0.020(5) 0.002(4) 0.010(4) -0.001(4)
C42 0.030(6) 0.040(7) 0.019(5) -0.002(5) 0.001(4) -0.002(5)
C43 0.049(7) 0.035(7) 0.033(6) 0.003(5) -0.007(6) 0.004(6)
C44 0.057(9) 0.053(9) 0.050(8) -0.004(7) -0.006(7) -0.013(7)
C45 0.042(7) 0.056(9) 0.034(7) 0.007(6) -0.007(6) -0.001(6)
C46 0.027(6) 0.039(7) 0.030(6) 0.005(5) 0.008(5) 0.006(5)
C47 0.036(6) 0.038(7) 0.029(6) -0.006(5) 0.007(5) -0.002(5)
C48 0.072(8) 0.106(10) 0.111(10) 0.037(8) 0.015(7) 0.029(8)

loop_
_atom_type_symbol
_atom_type_description
_atom_type_scat_dispersion_real
_atom_type_scat_dispersion_imag
_atom_type_scat_source
C C 0.0033 0.0016 'International Tables Vol C Tables 4.2.6.8 and 6.1.1.4'
H H 0.0000 0.0000 'International Tables Vol C Tables 4.2.6.8 and 6.1.1.4'
O O 0.0106 0.0060 'International Tables Vol C Tables 4.2.6.8 and 6.1.1.4'
U U -9.6767 9.6646 'International Tables Vol C Tables 4.2.6.8 and 6.1.1.4'
Dy Dy -0.1892 4.4098 'International Tables Vol C Tables 4.2.6.8 and 6.1.1.4'
I I -0.4742 1.8119 'International Tables Vol C Tables 4.2.6.8 and 6.1.1.4'

loop_
_geom_angle_atom_site_label_1
_geom_angle_atom_site_label_2
_geom_angle_atom_site_label_3
_geom_angle
_geom_angle_site_symmetry_1
_geom_angle_site_symmetry_3
O2 U1 O1 178.3(4) . .
O2 U1 O34 90.0(5) . .
O1 U1 O34 88.4(5) . .
O2 U1 O29 90.0(4) . .
O1 U1 O29 90.2(4) . .
O34 U1 O29 117.3(3) . .
O2 U1 O10 91.1(4) . .
O1 U1 O10 90.2(3) . .
O34 U1 O10 118.2(3) . .
O29 U1 O10 124.5(3) . .
O2 U1 O33 89.1(4) . .
O1 U1 O33 92.5(4) . .
O34 U1 O33 179.1(4) . .
O29 U1 O33 62.9(3) . .
O10 U1 O33 61.7(3) . .
O2 U1 O30 88.6(4) . .
O1 U1 O30 90.2(4) . .
O34 U1 O30 65.8(3) . .
O29 U1 O30 51.5(3) . .
O10 U1 O30 176.0(3) . .
O33 U1 O30 114.3(3) . .
O2 U1 O9 87.6(3) . .
O1 U1 O9 92.3(4) . .
O34 U1 O9 66.5(3) . .
O29 U1 O9 175.5(3) . .
O10 U1 O9 51.8(3) . .
O33 U1 O9 113.3(2) . .
O30 U1 O9 132.2(3) . .
O3 U2 O4 179.2(4) . .
O3 U2 O18 88.0(3) . 7_566
O4 U2 O18 92.2(3) . 7_566
O3 U2 O17 88.6(3) . .
O4 U2 O17 90.7(3) . .
O18 U2 O17 85.6(3) 7_566 .
O3 U2 O21 93.1(3) . .
O4 U2 O21 86.5(3) . .
O18 U2 O21 162.2(3) 7_566 .
O17 U2 O21 76.7(3) . .
O3 U2 O13 89.8(3) . .
O4 U2 O13 90.9(3) . .
O18 U2 O13 77.4(3) 7_566 .
O17 U2 O13 163.0(3) . .
O21 U2 O13 120.3(3) . .
O3 U2 O14 87.6(3) . .
O4 U2 O14 92.8(3) . .
O18 U2 O14 130.3(2) 7_566 .
O17 U2 O14 143.7(2) . .
O21 U2 O14 67.5(2) . .
O13 U2 O14 53.1(2) . .
O5 U3 O6 179.5(4) . .
O5 U3 O20 90.7(3) . 2_656
O6 U3 O20 88.9(3) . 2_656
O5 U3 O19 89.0(3) . .
O6 U3 O19 91.3(3) . .
O20 U3 O19 84.2(3) 2_656 .
O5 U3 O22 95.3(3) . .
O6 U3 O22 85.1(3) . .
O20 U3 O22 158.9(3) 2_656 .
O19 U3 O22 75.7(3) . .
O5 U3 O26 89.5(3) . .
O6 U3 O26 90.5(3) . .
O20 U3 O26 134.2(3) 2_656 .
O19 U3 O26 141.6(2) . .
O22 U3 O26 66.2(2) . .
O5 U3 O25 89.0(3) . .
O6 U3 O25 90.6(3) . .
O20 U3 O25 81.0(3) 2_656 .
O19 U3 O25 165.1(3) . .
O22 U3 O25 119.2(3) . .
O26 U3 O25 53.2(2) . .
O8 U4 O7 179.0(4) . .
O8 U4 O12 89.7(3) . 3
O7 U4 O12 89.4(3) . 3
O8 U4 O11 91.2(3) . 7_566
O7 U4 O11 89.2(3) . 7_566
O12 U4 O11 84.4(2) 3 7_566
O8 U4 O16 93.2(4) . 3
O7 U4 O16 86.1(4) . 3
O12 U4 O16 78.6(3) 3 3
O11 U4 O16 162.4(3) 7_566 3
O8 U4 O23 90.1(4) . .
O7 U4 O23 90.3(3) . .
O12 U4 O23 149.5(3) 3 .
O11 U4 O23 126.1(3) 7_566 .
O16 U4 O23 70.9(3) 3 .
O8 U4 O24 88.8(3) . .
O7 U4 O24 92.2(3) . .
O12 U4 O24 158.2(2) 3 .
O11 U4 O24 73.9(2) 7_566 .
O16 U4 O24 123.2(3) 3 .
O23 U4 O24 52.3(3) . .
O38 Dy1 O35 104.0(9) . 2_556
O38 Dy1 O15 90.7(7) . 2_556
O35 Dy1 O15 138.9(7) 2_556 2_556
O35 Dy1 O37 134.6(7) 2_556 .
O15 Dy1 O37 75.3(5) 2_556 .
O38 Dy1 O36 101.6(10) . .
O35 Dy1 O36 67.5(8) 2_556 .
O15 Dy1 O36 72.1(6) 2_556 .
O37 Dy1 O36 123.3(8) . .
O38 Dy1 O38 112.3(12) . 2_556
O35 Dy1 O38 129.3(8) 2_556 2_556
O15 Dy1 O38 75.8(5) 2_556 2_556
O37 Dy1 O38 78.8(7) . 2_556
O36 Dy1 O38 133.0(9) . 2_556
O38 Dy1 O35 165.0(9) . .
O35 Dy1 O35 76.7(11) 2_556 .
O15 Dy1 O35 79.8(6) 2_556 .
O37 Dy1 O35 148.6(6) . .
O36 Dy1 O35 64.5(10) . .
O38 Dy1 O35 76.8(7) 2_556 .
O38 Dy1 O15 83.1(7) . .
O35 Dy1 O15 80.9(7) 2_556 .
O15 Dy1 O15 139.6(4) 2_556 .
O37 Dy1 O15 77.5(5) . .
O36 Dy1 O15 148.3(6) . .
O38 Dy1 O15 70.0(5) 2_556 .
O35 Dy1 O15 111.7(6) . .
O38 Dy1 O37 82.5(9) . 2_556
O35 Dy1 O37 144.2(7) 2_556 2_556
O15 Dy1 O37 74.9(4) 2_556 2_556
O36 Dy1 O37 146.7(7) . 2_556
O35 Dy1 O37 105.9(6) . 2_556
O15 Dy1 O37 64.7(4) . 2_556
C7 O9 U1 92.1(6) . .
C7 O10 U1 98.1(7) . .
C8 O11 U4 138.8(7) . 7_566
C8 O12 U4 129.1(6) . 3_445
C15 O13 U2 95.3(6) . .
C15 O14 U2 92.4(6) . .
C16 O15 Dy1 149.2(8) . 2_556
C16 O15 Dy1 129.5(7) . .
C16 O16 U4 136.3(8) . 3_445
C23 O17 U2 137.3(8) . .
C23 O18 U2 139.7(7) . 7_566
C24 O19 U3 141.2(7) . .
C24 O20 U3 145.0(8) . 2_656
C31 O21 U2 130.5(7) . .
C31 O22 U3 132.8(7) . .
C32 O23 U4 93.8(7) . .
C32 O24 U4 93.3(6) . .
C39 O25 U3 94.3(6) . .
C39 O26 U3 93.9(6) . .
C47 O29 U1 97.7(7) . .
C47 O30 U1 92.1(7) . .
U1 O33 H33A 119.9 . .
U1 O33 H33B 114.4 . .
H33A O33 H33B 112.3 . .
U1 O34 H34A 112.4 . .
U1 O34 H34B 125.3 . .
H34A O34 H34B 93.1 . .
H40A O40 H40B 97.4 . .
C2 C1 C6 116.5(10) . .
C2 C1 C9 118.8(9) . .
C6 C1 C9 124.7(9) . .
C3 C2 C1 122.3(10) . .
C3 C2 C7 116.7(10) . .
C1 C2 C7 120.7(10) . .
C2 C3 C4 118.9(11) . .
C2 C3 H3 120.6 . .
C4 C3 H3 120.6 . .
C5 C4 C3 121.4(12) . .
C5 C4 H4 119.3 . .
C3 C4 H4 119.3 . .
C4 C5 C6 119.6(11) . .
C4 C5 H5 120.2 . .
C6 C5 H5 120.2 . .
C5 C6 C1 120.8(10) . .
C5 C6 C8 116.6(9) . .
C1 C6 C8 122.7(10) . .
O10 C7 O9 118.0(10) . .
O10 C7 C2 120.2(10) . .
O9 C7 C2 121.5(10) . .
O12 C8 O11 122.7(10) . .
O12 C8 C6 120.0(9) . .
O11 C8 C6 117.0(10) . .
C14 C9 C10 118.8(10) . .
C14 C9 C1 119.5(10) . .
C10 C9 C1 120.9(9) . .
C9 C10 C11 119.4(10) . .
C9 C10 C15 121.9(9) . .
C11 C10 C15 118.4(10) . .
C12 C11 C10 121.0(12) . .
C12 C11 H11 119.5 . .
C10 C11 H11 119.5 . .
C11 C12 C13 118.6(11) . .
C11 C12 H12 120.7 . .
C13 C12 H12 120.7 . .
C12 C13 C14 121.4(11) . .
C12 C13 H13 119.3 . .
C14 C13 H13 119.3 . .
C9 C14 C13 120.6(11) . .
C9 C14 C16 119.9(10) . .
C13 C14 C16 119.5(10) . .
O13 C15 O14 118.1(9) . .
O13 C15 C10 121.3(9) . .
O14 C15 C10 120.6(9) . .
O15 C16 O16 125.1(11) . .
O15 C16 C14 116.6(10) . .
O16 C16 C14 118.3(10) . .
C22 C17 C18 117.4(10) . .
C22 C17 C25 121.6(9) . .
C18 C17 C25 120.9(9) . .
C19 C18 C17 121.2(9) . .
C19 C18 C23 115.9(9) . .
C17 C18 C23 122.9(10) . .
C20 C19 C18 119.8(11) . .
C20 C19 H19 120.1 . .
C18 C19 H19 120.1 . .
C21 C20 C19 120.7(11) . .
C21 C20 H20 119.6 . .
C19 C20 H20 119.6 . .
C20 C21 C22 120.4(11) . .
C20 C21 H21 119.8 . .
C22 C21 H21 119.8 . .
C17 C22 C21 120.4(10) . .
C17 C22 C24 123.6(10) . .
C21 C22 C24 115.9(9) . .
O18 C23 O17 121.9(9) . .
O18 C23 C18 117.6(9) . .
O17 C23 C18 120.5(9) . .
O19 C24 O20 122.7(10) . .
O19 C24 C22 120.4(9) . .
O20 C24 C22 117.0(10) . .
C26 C25 C30 118.9(10) . .
C26 C25 C17 119.1(10) . .
C30 C25 C17 122.0(9) . .
C25 C26 C27 122.2(11) . .
C25 C26 C31 118.9(9) . .
C27 C26 C31 118.8(10) . .
C26 C27 C28 118.5(11) . .
C26 C27 H27 120.8 . .
C28 C27 H27 120.8 . .
C29 C28 C27 119.4(11) . .
C29 C28 H28 120.3 . .
C27 C28 H28 120.3 . .
C28 C29 C30 121.6(11) . .
C28 C29 H29 119.2 . .
C30 C29 H29 119.2 . .
C25 C30 C29 119.3(9) . .
C25 C30 C32 121.8(10) . .
C29 C30 C32 118.9(10) . .
O21 C31 O22 120.2(10) . .
O21 C31 C26 120.4(9) . .
O22 C31 C26 119.3(9) . .
O23 C32 O24 119.0(10) . .
O23 C32 C30 119.8(10) . .
O24 C32 C30 121.2(10) . .
C38 C33 C34 116.9(11) . .
C38 C33 C41 120.8(10) . .
C34 C33 C41 122.0(9) . .
C35 C34 C33 121.9(10) . .
C35 C34 C39 118.5(10) . .
C33 C34 C39 119.6(10) . .
C34 C35 C36 120.3(11) . .
C34 C35 H35 119.8 . .
C36 C35 H35 119.8 . .
C35 C36 C37 119.3(11) . .
C35 C36 H36 120.3 . .
C37 C36 H36 120.3 . .
C38 C37 C36 120.5(11) . .
C38 C37 H37 119.7 . .
C36 C37 H37 119.7 . .
C37 C38 C33 121.0(11) . .
C37 C38 C40 117.3(11) . .
C33 C38 C40 121.6(12) . .
O25 C39 O26 118.5(9) . .
O25 C39 C34 122.7(10) . .
O26 C39 C34 118.8(9) . .
O28 C40 O27 116.6(11) . .
O28 C40 C38 124.0(14) . .
O27 C40 C38 112.9(13) . .
C42 C41 C46 117.2(10) . .
C42 C41 C33 119.5(9) . .
C46 C41 C33 123.0(10) . .
C43 C42 C41 121.3(10) . .
C43 C42 C47 117.0(11) . .
C41 C42 C47 121.7(10) . .
C42 C43 C44 121.1(12) . .
C42 C43 H43 119.5 . .
C44 C43 H43 119.5 . .
C45 C44 C43 118.3(13) . .
C45 C44 H44 120.8 . .
C43 C44 H44 120.8 . .
C44 C45 C46 120.7(12) . .
C44 C45 H45 119.6 . .
C46 C45 H45 119.6 . .
C45 C46 C48 113.4(13) . .
C45 C46 C41 121.3(11) . .
C48 C46 C41 125.3(14) . .
O30 C47 O29 118.6(10) . .
O30 C47 C42 122.4(10) . .
O29 C47 C42 118.7(10) . .
O31 C48 O32 109.1(19) . .
O31 C48 C46 129(2) . .
O32 C48 C46 119.7(19) . .

loop_
_geom_bond_atom_site_label_1
_geom_bond_atom_site_label_2
_geom_bond_distance
_geom_bond_site_symmetry_2
U1 O2 1.749(9) .
U1 O1 1.768(10) .
U1 O34 2.405(10) .
U1 O29 2.414(8) .
U1 O10 2.434(7) .
U1 O33 2.529(8) .
U1 O30 2.559(8) .
U1 O9 2.559(8) .
U2 O3 1.753(8) .
U2 O4 1.758(8) .
U2 O18 2.323(7) 7_566
U2 O17 2.338(7) .
U2 O21 2.399(7) .
U2 O13 2.431(7) .
U2 O14 2.486(7) .
U3 O5 1.756(8) .
U3 O6 1.773(8) .
U3 O20 2.319(8) 2_656
U3 O19 2.347(7) .
U3 O22 2.414(7) .
U3 O26 2.448(7) .
U3 O25 2.451(7) .
U4 O8 1.755(8) .
U4 O7 1.780(8) .
U4 O12 2.326(7) 3
U4 O11 2.343(7) 7_566
U4 O16 2.370(8) 3
U4 O23 2.450(8) .
U4 O24 2.454(7) .
Dy1 O35 2.21(2) 2_556
Dy1 O15 2.270(9) 2_556
Dy1 O37 2.326(16) .
Dy1 O36 2.34(2) .
Dy1 O38 2.346(17) 2_556
Dy1 O35 2.53(2) .
Dy1 O15 2.533(9) .
Dy1 O37 2.706(15) 2_556
O9 C7 1.275(13) .
O10 C7 1.271(13) .
O11 C8 1.266(12) .
O11 U4 2.343(7) 7_566
O12 C8 1.258(13) .
O12 U4 2.326(7) 3_445
O13 C15 1.274(12) .
O14 C15 1.288(12) .
O15 C16 1.252(14) .
O15 Dy1 2.269(9) 2_556
O16 C16 1.256(13) .
O16 U4 2.370(8) 3_445
O17 C23 1.287(13) .
O18 C23 1.256(12) .
O18 U2 2.323(7) 7_566
O19 C24 1.250(13) .
O20 C24 1.257(13) .
O20 U3 2.319(8) 2_656
O21 C31 1.260(13) .
O22 C31 1.262(12) .
O23 C32 1.246(14) .
O24 C32 1.261(13) .
O25 C39 1.267(13) .
O26 C39 1.285(13) .
O27 C40 1.291(9) .
O28 C40 1.268(9) .
O29 C47 1.282(14) .
O30 C47 1.235(14) .
O31 C48 1.23(2) .
O32 C48 1.248(10) .
O33 H33A 0.9650 .
O33 H33B 0.8436 .
O34 H34A 0.9645 .
O34 H34B 0.9160 .
O35 Dy1 2.21(2) 2_556
O37 Dy1 2.706(15) 2_556
O38 Dy1 2.346(17) 2_556
O40 H40A 0.9738 .
O40 H40B 0.9789 .
C1 C2 1.407(15) .
C1 C6 1.417(14) .
C1 C9 1.482(15) .
C2 C3 1.373(17) .
C2 C7 1.496(14) .
C3 C4 1.394(17) .
C3 H3 0.9500 .
C4 C5 1.355(18) .
C4 H4 0.9500 .
C5 C6 1.402(16) .
C5 H5 0.9500 .
C6 C8 1.481(15) .
C9 C14 1.376(14) .
C9 C10 1.403(15) .
C10 C11 1.424(16) .
C10 C15 1.462(15) .
C11 C12 1.373(17) .
C11 H11 0.9500 .
C12 C13 1.375(19) .
C12 H12 0.9500 .
C13 C14 1.405(18) .
C13 H13 0.9500 .
C14 C16 1.494(17) .
C17 C22 1.395(14) .
C17 C18 1.402(14) .
C17 C25 1.506(14) .
C18 C19 1.385(15) .
C18 C23 1.500(14) .
C19 C20 1.371(17) .
C19 H19 0.9500 .
C20 C21 1.351(17) .
C20 H20 0.9500 .
C21 C22 1.403(16) .
C21 H21 0.9500 .
C22 C24 1.518(15) .
C25 C26 1.372(14) .
C25 C30 1.393(16) .
C26 C27 1.403(16) .
C26 C31 1.508(15) .
C27 C28 1.412(17) .
C27 H27 0.9500 .
C28 C29 1.358(16) .
C28 H28 0.9500 .
C29 C30 1.415(16) .
C29 H29 0.9500 .
C30 C32 1.487(14) .
C33 C38 1.410(16) .
C33 C34 1.410(15) .
C33 C41 1.506(15) .
C34 C35 1.366(16) .
C34 C39 1.492(14) .
C35 C36 1.387(16) .
C35 H35 0.9500 .
C36 C37 1.391(17) .
C36 H36 0.9500 .
C37 C38 1.379(18) .
C37 H37 0.9500 .
C38 C40 1.515(9) .
C41 C42 1.396(16) .
C41 C46 1.406(15) .
C42 C43 1.363(17) .
C42 C47 1.514(15) .
C43 C44 1.407(18) .
C43 H43 0.9500 .
C44 C45 1.37(2) .
C44 H44 0.9500 .
C45 C46 1.384(18) .
C45 H45 0.9500 .
C46 C48 1.39(2) .

loop_
_geom_hbond_atom_site_label_D
_geom_hbond_atom_site_label_H
_geom_hbond_atom_site_label_A
_geom_hbond_distance_DH
_geom_hbond_distance_HA
_geom_hbond_distance_DA
_geom_hbond_angle_DHA
_geom_hbond_site_symmetry_A
O33 H33A O14 0.97 2.20 3.091(11) 152.7 .
O33 H33B O26 0.84 2.05 2.835(10) 154.7 .
O34 H34A O41 0.96 1.60 2.46(3) 145.3 4_556
O34 H34A O42 0.96 2.07 2.76(2) 126.3 4_556
O34 H34B O46 0.92 2.23 3.00(3) 141.0 .
O40 H40A O44 0.97 1.76 2.59(4) 140.7 4_556
O40 H40B O45 0.98 1.95 2.69(4) 130.6 4_556
